data_4342319
loop_
_publ_author_name
'Kaur, Aman'
'Ribelli, Thomas G.'
'Schr\"oder, Kristin'
'Matyjaszewski, Krzysztof'
'Pintauer, Tomislav'

_publ_section_title
;
 Properties and ATRP Activity of Copper Complexes with Substituted
 Tris(2-pyridylmethyl)amine-Based Ligands.
;
_journal_issue 4
_journal_name_full 'Inorganic chemistry'
_journal_page_first 1474
_journal_page_last 1486
_journal_paper_doi 10.1021/ic502484s
_journal_volume 54
_journal_year 2015
_chemical_formula_moiety 'C27 H36 Br Cu N4 O3, Br'
_chemical_formula_sum 'C27 H36 Br2 Cu N4 O3'
_chemical_formula_weight 687.95
_chemical_name_systematic
;
 ?
;
_space_group_crystal_system triclinic
_space_group_IT_number 2
_space_group_name_Hall '-P 1'
_space_group_name_H-M_alt 'P -1'
_symmetry_space_group_name_Hall '-P 1'
_symmetry_space_group_name_H-M 'P -1'
_atom_sites_solution_hydrogens geom
_audit_creation_method SHELXL-2013
_cell_angle_alpha 115.218(2)
_cell_angle_beta 111.733(2)
_cell_angle_gamma 94.596(2)
_cell_formula_units_Z 4
_cell_length_a 14.8434(4)
_cell_length_b 16.5774(5)
_cell_length_c 17.2306(5)
_cell_measurement_reflns_used 9962
_cell_measurement_temperature 150
_cell_measurement_theta_max 24.983
_cell_measurement_theta_min 2.293
_cell_volume 3417.4(2)
_computing_cell_refinement 'SAINT(Bruker, 1998)'
_computing_data_collection 'SMART (Bruker, 1998)'
_computing_data_reduction SAINT
_computing_molecular_graphics 'SHELXTL-97 (Sheldrick, 2000)'
_computing_publication_material 'ORTEP-3 for windows (Faruggia, 1997)'
_computing_structure_refinement 'SHELXL-97 (Sheldrick, 2008)'
_computing_structure_solution 'SHELXS-97 (Sheldrick, 2008)'
_diffrn_ambient_temperature 150
_diffrn_measured_fraction_theta_full 0.979
_diffrn_measured_fraction_theta_max 0.991
_diffrn_measurement_device_type 'Bruker Smart ApexII'
_diffrn_measurement_method '\f and\w scans'
_diffrn_radiation_source 'fine-focus sealed tube'
_diffrn_radiation_type MoK\a
_diffrn_radiation_wavelength 0.71073
_diffrn_reflns_av_R_equivalents 0.0340
_diffrn_reflns_av_unetI/netI 0.0405
_diffrn_reflns_Laue_measured_fraction_full 0.979
_diffrn_reflns_Laue_measured_fraction_max 0.991
_diffrn_reflns_limit_h_max 17
_diffrn_reflns_limit_h_min -17
_diffrn_reflns_limit_k_max 19
_diffrn_reflns_limit_k_min -19
_diffrn_reflns_limit_l_max 20
_diffrn_reflns_limit_l_min -20
_diffrn_reflns_number 39285
_diffrn_reflns_point_group_measured_fraction_full 0.979
_diffrn_reflns_point_group_measured_fraction_max 0.991
_diffrn_reflns_theta_full 25.242
_diffrn_reflns_theta_max 25.121
_diffrn_reflns_theta_min 1.462
_exptl_absorpt_coefficient_mu 3.007
_exptl_absorpt_correction_T_max 0.730
_exptl_absorpt_correction_T_min 0.346
_exptl_absorpt_correction_type multi-scan
_exptl_crystal_colour green
_exptl_crystal_density_diffrn 1.337
_exptl_crystal_density_meas ?
_exptl_crystal_description plate
_exptl_crystal_F_000 1396.0
_exptl_crystal_size_max 0.350
_exptl_crystal_size_mid 0.090
_exptl_crystal_size_min 0.053
_platon_squeeze_details
;
;
_refine_diff_density_max 1.150
_refine_diff_density_min -0.647
_refine_diff_density_rms 0.091
_refine_ls_extinction_method none
_refine_ls_goodness_of_fit_ref 0.955
_refine_ls_hydrogen_treatment constr
_refine_ls_matrix_type full
_refine_ls_number_parameters 685
_refine_ls_number_reflns 12114
_refine_ls_number_restraints 0
_refine_ls_restrained_S_all 0.955
_refine_ls_R_factor_all 0.0486
_refine_ls_R_factor_gt 0.0372
_refine_ls_shift/su_max 0.001
_refine_ls_shift/su_mean 0.000
_refine_ls_structure_factor_coef Fsqd
_refine_ls_weighting_details
;
 w=1/[\s^2^(Fo^2^)+(0.1000P)^2^]
 where P=(Fo^2^+2Fc^2^)/3
;
_refine_ls_weighting_scheme calc
_refine_ls_wR_factor_gt 0.1216
_refine_ls_wR_factor_ref 0.1327
_reflns_Friedel_coverage 0.000
_reflns_number_gt 9706
_reflns_number_total 12114
_reflns_threshold_expression 'I > 2\s(I)'
_cod_data_source_file ic502484s_si_002.cif
_cod_data_source_block '[CuBr2(TPMAstar3)]'
_cod_depositor_comments
;
The following automatic conversions were performed:

'_exptl_crystal_density_meas' value 'not measured' was changed to '?'
- the value is perceived as not measured.

Automatic conversion script
Id: cif_fix_values 3008 2015-01-20 13:52:24Z robertas 

 Adding full bibliography for 4342314--4342319.cif.
;
_cod_original_cell_volume 3417.37(18)
_cod_database_code 4342319
_shelx_space_group_comment
;
The symmetry employed for this shelxl refinement is uniquely defined
by the following loop, which should always be used as a source of
symmetry information in preference to the above space-group names.
They are only intended as comments.
;
_shelx_estimated_absorpt_t_min 0.217
_shelx_estimated_absorpt_t_max 0.732
_shelxl_version_number 2013-2

loop_
_space_group_symop_operation_xyz
'x, y, z'
'-x, -y, -z'

loop_
_atom_site_label
_atom_site_type_symbol
_atom_site_fract_x
_atom_site_fract_y
_atom_site_fract_z
_atom_site_U_iso_or_equiv
_atom_site_adp_type
_atom_site_occupancy
_atom_site_site_symmetry_order
_atom_site_calc_flag
_atom_site_refinement_flags_posn
_atom_site_refinement_flags_adp
Br4 Br 0.57901(3) 0.52549(3) 0.37258(3) 0.02694(11) Uani 1 1 d . .
Cu1 Cu 0.28160(3) 0.18070(3) 0.69850(3) 0.02117(12) Uani 1 1 d . .
Cu2 Cu 0.71797(3) 0.83106(3) 0.76857(3) 0.02103(12) Uani 1 1 d . .
Br1 Br 0.18607(3) 0.02216(3) 0.61138(3) 0.03327(12) Uani 1 1 d . .
Br3 Br 0.77066(3) 0.99455(2) 0.87036(3) 0.03085(12) Uani 1 1 d . .
Br2 Br 0.68700(3) 0.41824(3) 0.00846(4) 0.04294(14) Uani 1 1 d . .
N4 N 0.3651(2) 0.3152(2) 0.7704(2) 0.0194(6) Uani 1 1 d . .
N7 N 0.7923(2) 0.8267(2) 0.6870(2) 0.0228(7) Uani 1 1 d . .
N1 N 0.3590(2) 0.1702(2) 0.6187(2) 0.0231(7) Uani 1 1 d . .
N8 N 0.6770(2) 0.6922(2) 0.6819(2) 0.0200(7) Uani 1 1 d . .
N5 N 0.5634(2) 0.80557(19) 0.7127(2) 0.0213(7) Uani 1 1 d . .
N2 N 0.1632(2) 0.2470(2) 0.6758(2) 0.0230(7) Uani 1 1 d . .
N3 N 0.3256(2) 0.20048(19) 0.8341(2) 0.0189(6) Uani 1 1 d . .
N6 N 0.7846(2) 0.7920(2) 0.8713(2) 0.0254(7) Uani 1 1 d . .
C1 C 0.4428(3) 0.2413(2) 0.6646(3) 0.0223(8) Uani 1 1 d . .
C3 C 0.4854(3) 0.1717(3) 0.5355(3) 0.0255(9) Uani 1 1 d . .
C2 C 0.5096(3) 0.2451(3) 0.6274(3) 0.0233(8) Uani 1 1 d . .
C6 C 0.6028(3) 0.3265(3) 0.6811(3) 0.0309(9) Uani 1 1 d . .
H6A H 0.5837 0.3792 0.6775 0.046 Uiso 1 1 calc R U
H6B H 0.6482 0.3105 0.6528 0.046 Uiso 1 1 calc R U
H6C H 0.6358 0.3414 0.7471 0.046 Uiso 1 1 calc R U
C5 C 0.3391(3) 0.0999(3) 0.5332(3) 0.0237(8) Uani 1 1 d . .
H5 H 0.2821 0.0501 0.5031 0.028 Uiso 1 1 calc R U
C4 C 0.3981(3) 0.0966(3) 0.4863(3) 0.0276(9) Uani 1 1 d . .
C8 C 0.3703(3) 0.0184(3) 0.3894(3) 0.0309(9) Uani 1 1 d . .
H8A H 0.3052 -0.0223 0.3652 0.046 Uiso 1 1 calc R U
H8B H 0.4198 -0.0154 0.3932 0.046 Uiso 1 1 calc R U
H8C H 0.3679 0.0423 0.3470 0.046 Uiso 1 1 calc R U
C7 C 0.6171(4) 0.1252(4) 0.4980(4) 0.0453(12) Uani 1 1 d . .
H7A H 0.6618 0.1474 0.5643 0.068 Uiso 1 1 calc R U
H7B H 0.6554 0.1333 0.4662 0.068 Uiso 1 1 calc R U
H7C H 0.5829 0.0605 0.4678 0.068 Uiso 1 1 calc R U
C9 C 0.4623(3) 0.3162(2) 0.7626(3) 0.0247(8) Uani 1 1 d . .
H9A H 0.5098 0.3058 0.8115 0.030 Uiso 1 1 calc R U
H9B H 0.4918 0.3764 0.7728 0.030 Uiso 1 1 calc R U
C18 C 0.3086(3) 0.3642(3) 0.7232(3) 0.0238(8) Uani 1 1 d . .
H18A H 0.3164 0.3499 0.6657 0.029 Uiso 1 1 calc R U
H18B H 0.3360 0.4308 0.7662 0.029 Uiso 1 1 calc R U
C10 C 0.1979(3) 0.3351(2) 0.6972(3) 0.0211(8) Uani 1 1 d . .
C14 C 0.0652(3) 0.2139(3) 0.6490(3) 0.0256(8) Uani 1 1 d . .
H14 H 0.0411 0.1521 0.6314 0.031 Uiso 1 1 calc R U
C11 C 0.1372(3) 0.3941(3) 0.6950(3) 0.0285(9) Uani 1 1 d . .
C13 C -0.0023(3) 0.2668(3) 0.6460(3) 0.0310(9) Uani 1 1 d . .
C12 C 0.0364(3) 0.3580(3) 0.6691(3) 0.0339(10) Uani 1 1 d . .
C15 C -0.1116(3) 0.2262(3) 0.6173(3) 0.0407(11) Uani 1 1 d . .
H15A H -0.1285 0.1595 0.5830 0.061 Uiso 1 1 calc R U
H15B H -0.1540 0.2472 0.5768 0.061 Uiso 1 1 calc R U
H15C H -0.1218 0.2459 0.6737 0.061 Uiso 1 1 calc R U
C17 C 0.1786(3) 0.4918(3) 0.7156(3) 0.0393(11) Uani 1 1 d . .
H17A H 0.2177 0.5318 0.7836 0.059 Uiso 1 1 calc R U
H17B H 0.1234 0.5150 0.6919 0.059 Uiso 1 1 calc R U
H17C H 0.2207 0.4903 0.6843 0.059 Uiso 1 1 calc R U
C19 C 0.3771(2) 0.2884(2) 0.9042(3) 0.0186(8) Uani 1 1 d . .
C23 C 0.3130(3) 0.1362(2) 0.8607(3) 0.0216(8) Uani 1 1 d . .
H23 H 0.2744 0.0760 0.8123 0.026 Uiso 1 1 calc R U
C22 C 0.3524(3) 0.1529(3) 0.9528(3) 0.0239(8) Uani 1 1 d . .
C21 C 0.4085(3) 0.2451(3) 1.0252(3) 0.0234(8) Uani 1 1 d . .
C20 C 0.4180(3) 0.3151(2) 1.0017(3) 0.0210(8) Uani 1 1 d . .
C24 C 0.4687(3) 0.4157(3) 1.0770(3) 0.0283(9) Uani 1 1 d . .
H24A H 0.4733 0.4244 1.1373 0.043 Uiso 1 1 calc R U
H24B H 0.4299 0.4535 1.0584 0.043 Uiso 1 1 calc R U
H24C H 0.5354 0.4334 1.0836 0.043 Uiso 1 1 calc R U
C25 C 0.5572(4) 0.2936(3) 1.1667(3) 0.0432(12) Uani 1 1 d . .
H25A H 0.5827 0.2411 1.1621 0.065 Uiso 1 1 calc R U
H25B H 0.5794 0.3379 1.2330 0.065 Uiso 1 1 calc R U
H25C H 0.5823 0.3220 1.1376 0.065 Uiso 1 1 calc R U
C26 C 0.3403(4) 0.0771(3) 0.9772(3) 0.0348(10) Uani 1 1 d . .
H26A H 0.2897 0.0226 0.9215 0.052 Uiso 1 1 calc R U
H26B H 0.3200 0.0975 1.0277 0.052 Uiso 1 1 calc R U
H26C H 0.4035 0.0630 0.9980 0.052 Uiso 1 1 calc R U
C27 C 0.3846(3) 0.3596(2) 0.8728(3) 0.0230(8) Uani 1 1 d . .
H27A H 0.3359 0.3940 0.8812 0.028 Uiso 1 1 calc R U
H27B H 0.4516 0.4034 0.9128 0.028 Uiso 1 1 calc R U
C37 C 0.7495(3) 0.6996(2) 0.8387(3) 0.0213(8) Uani 1 1 d . .
C41 C 0.8554(3) 0.8460(3) 0.9620(3) 0.0333(10) Uani 1 1 d . .
H41 H 0.8778 0.9094 0.9846 0.040 Uiso 1 1 calc R U
C39 C 0.8616(3) 0.7174(3) 0.9884(3) 0.0302(9) Uani 1 1 d . .
C38 C 0.7868(3) 0.6586(3) 0.8947(3) 0.0280(9) Uani 1 1 d . .
C40 C 0.8968(3) 0.8119(3) 1.0237(3) 0.0317(10) Uani 1 1 d . .
C43 C 0.8532(4) 0.6666(4) 1.0955(4) 0.0567(14) Uani 1 1 d . .
H43A H 0.8421 0.7240 1.1321 0.085 Uiso 1 1 calc R U
H43B H 0.8927 0.6460 1.1378 0.085 Uiso 1 1 calc R U
H43C H 0.7893 0.6205 1.0499 0.085 Uiso 1 1 calc R U
C42 C 0.7486(4) 0.5553(3) 0.8545(3) 0.0401(11) Uani 1 1 d . .
H42A H 0.6764 0.5375 0.8295 0.060 Uiso 1 1 calc R U
H42B H 0.7785 0.5400 0.9044 0.060 Uiso 1 1 calc R U
H42C H 0.7668 0.5225 0.8039 0.060 Uiso 1 1 calc R U
C44 C 0.9764(4) 0.8763(3) 1.1252(4) 0.0526(14) Uani 1 1 d . .
H44A H 0.9533 0.8729 1.1692 0.079 Uiso 1 1 calc R U
H44B H 0.9890 0.9388 1.1363 0.079 Uiso 1 1 calc R U
H44C H 1.0378 0.8581 1.1349 0.079 Uiso 1 1 calc R U
C45 C 0.6663(3) 0.6470(2) 0.7381(3) 0.0233(8) Uani 1 1 d . .
H45A H 0.6691 0.5834 0.7077 0.028 Uiso 1 1 calc R U
H45B H 0.6014 0.6458 0.7391 0.028 Uiso 1 1 calc R U
C46 C 0.8035(3) 0.7424(2) 0.6398(3) 0.0247(8) Uani 1 1 d . .
C53 C 0.9352(3) 0.9704(3) 0.6263(3) 0.0327(10) Uani 1 1 d . .
H53A H 0.9096 1.0215 0.6529 0.049 Uiso 1 1 calc R U
H53B H 0.9164 0.9520 0.5602 0.049 Uiso 1 1 calc R U
H53C H 1.0075 0.9891 0.6615 0.049 Uiso 1 1 calc R U
C48 C 0.9053(3) 0.8017(3) 0.5879(3) 0.0298(9) Uani 1 1 d . .
C47 C 0.8614(3) 0.7266(3) 0.5892(3) 0.0227(8) Uani 1 1 d . .
C52 C 1.0679(3) 0.8087(3) 0.5989(4) 0.0388(11) Uani 1 1 d . .
H52A H 1.0943 0.8709 0.6521 0.058 Uiso 1 1 calc R U
H52B H 1.1044 0.8011 0.5616 0.058 Uiso 1 1 calc R U
H52C H 1.0754 0.7653 0.6223 0.058 Uiso 1 1 calc R U
C49 C 0.8912(3) 0.8896(3) 0.6330(3) 0.0272(9) Uani 1 1 d . .
C50 C 0.8349(3) 0.8977(3) 0.6822(3) 0.0242(8) Uani 1 1 d . .
H50 H 0.8258 0.9556 0.7140 0.029 Uiso 1 1 calc R U
C54 C 0.7560(3) 0.6672(3) 0.6513(3) 0.0260(9) Uani 1 1 d . .
H54A H 0.7265 0.6094 0.5908 0.031 Uiso 1 1 calc R U
H54B H 0.8076 0.6578 0.6986 0.031 Uiso 1 1 calc R U
C32 C 0.5104(3) 0.8602(3) 0.7477(3) 0.0236(8) Uani 1 1 d . .
H32 H 0.5454 0.9185 0.8018 0.028 Uiso 1 1 calc R U
C28 C 0.5129(3) 0.7228(2) 0.6325(3) 0.0212(8) Uani 1 1 d . .
C35 C 0.3486(3) 0.8946(3) 0.7489(4) 0.0376(11) Uani 1 1 d . .
H35A H 0.3066 0.9109 0.7035 0.056 Uiso 1 1 calc R U
H35B H 0.3954 0.9500 0.8064 0.056 Uiso 1 1 calc R U
H35C H 0.3071 0.8620 0.7639 0.056 Uiso 1 1 calc R U
C33 C 0.3558(3) 0.6018(3) 0.4887(3) 0.0312(10) Uani 1 1 d . .
H33A H 0.3917 0.5972 0.4514 0.047 Uiso 1 1 calc R U
H33B H 0.2877 0.6010 0.4542 0.047 Uiso 1 1 calc R U
H33C H 0.3549 0.5502 0.5005 0.047 Uiso 1 1 calc R U
C36 C 0.5784(3) 0.6663(2) 0.5984(3) 0.0247(8) Uani 1 1 d . .
H36A H 0.5451 0.6006 0.5679 0.030 Uiso 1 1 calc R U
H36B H 0.5893 0.6782 0.5516 0.030 Uiso 1 1 calc R U
C29 C 0.4080(3) 0.6916(2) 0.5833(3) 0.0212(8) Uani 1 1 d . .
C31 C 0.4061(3) 0.8332(3) 0.7065(3) 0.0267(9) Uani 1 1 d . .
C30 C 0.3558(3) 0.7466(3) 0.6243(3) 0.0287(9) Uani 1 1 d . .
C34 C 0.2074(3) 0.6388(3) 0.5807(4) 0.0471(13) Uani 1 1 d . .
H34A H 0.2520 0.5999 0.5806 0.071 Uiso 1 1 calc R U
H34B H 0.1438 0.6047 0.5244 0.071 Uiso 1 1 calc R U
H34C H 0.1968 0.6579 0.6369 0.071 Uiso 1 1 calc R U
O6 O 0.9637(2) 0.7922(2) 0.5405(2) 0.0354(7) Uani 1 1 d . .
O5 O 0.9057(2) 0.6806(2) 1.0462(2) 0.0364(7) Uani 1 1 d . .
O4 O 0.2518(2) 0.71932(19) 0.5812(2) 0.0385(8) Uani 1 1 d . .
O1 O 0.5450(2) 0.17620(19) 0.4916(2) 0.0306(6) Uani 1 1 d . .
O3 O 0.4501(2) 0.2637(2) 1.1185(2) 0.0392(7) Uani 1 1 d . .
O2 O -0.0291(2) 0.4120(2) 0.6627(3) 0.0493(9) Uani 1 1 d . .
C16 C -0.0207(7) 0.4807(6) 0.7522(7) 0.120(3) Uani 1 1 d . .
H16A H -0.0451 0.4509 0.7806 0.179 Uiso 1 1 calc R U
H16B H -0.0603 0.5215 0.7419 0.179 Uiso 1 1 calc R U
H16C H 0.0488 0.5160 0.7945 0.179 Uiso 1 1 calc R U
C51 C 0.8740(3) 0.6317(3) 0.5411(3) 0.0337(10) Uani 1 1 d . .
H51A H 0.9122 0.6319 0.5067 0.051 Uiso 1 1 calc R U
H51B H 0.8087 0.5873 0.4971 0.051 Uiso 1 1 calc R U
H51C H 0.9092 0.6150 0.5887 0.051 Uiso 1 1 calc R U

loop_
_atom_site_aniso_label
_atom_site_aniso_U_11
_atom_site_aniso_U_22
_atom_site_aniso_U_33
_atom_site_aniso_U_23
_atom_site_aniso_U_13
_atom_site_aniso_U_12
Br4 0.0312(2) 0.0250(2) 0.0229(2) 0.01075(17) 0.01281(18) 0.00219(16)
Cu1 0.0247(2) 0.0162(2) 0.0190(3) 0.0071(2) 0.0093(2) 0.00006(18)
Cu2 0.0228(2) 0.0145(2) 0.0213(3) 0.00428(19) 0.0115(2) 0.00203(17)
Br1 0.0397(2) 0.0220(2) 0.0281(2) 0.00854(18) 0.01245(19) -0.00381(17)
Br3 0.0376(2) 0.01804(19) 0.0312(2) 0.00678(17) 0.01687(19) 0.00442(16)
Br2 0.0383(2) 0.0393(3) 0.0389(3) 0.0074(2) 0.0200(2) 0.00785(19)
N4 0.0198(15) 0.0220(15) 0.0170(16) 0.0099(14) 0.0089(13) 0.0041(12)
N7 0.0203(15) 0.0192(15) 0.0202(17) 0.0015(13) 0.0110(14) 0.0017(12)
N1 0.0218(15) 0.0211(16) 0.0242(18) 0.0124(14) 0.0079(14) 0.0011(12)
N8 0.0210(15) 0.0213(15) 0.0186(17) 0.0086(13) 0.0114(13) 0.0056(12)
N5 0.0242(16) 0.0144(14) 0.0200(17) 0.0058(13) 0.0086(14) 0.0024(12)
N2 0.0237(16) 0.0205(15) 0.0223(18) 0.0101(14) 0.0092(14) 0.0020(12)
N3 0.0224(15) 0.0169(14) 0.0165(16) 0.0049(13) 0.0120(13) 0.0037(12)
N6 0.0223(16) 0.0202(16) 0.0262(19) 0.0081(15) 0.0083(15) 0.0017(13)
C1 0.0231(18) 0.0245(19) 0.022(2) 0.0147(17) 0.0086(16) 0.0070(15)
C3 0.030(2) 0.027(2) 0.034(2) 0.0215(19) 0.0184(19) 0.0148(16)
C2 0.0249(19) 0.0263(19) 0.027(2) 0.0204(18) 0.0108(17) 0.0105(15)
C6 0.030(2) 0.032(2) 0.033(2) 0.016(2) 0.0178(19) 0.0038(17)
C5 0.0253(19) 0.0231(19) 0.019(2) 0.0078(17) 0.0097(16) 0.0039(15)
C4 0.030(2) 0.031(2) 0.027(2) 0.0181(19) 0.0127(18) 0.0116(17)
C8 0.043(2) 0.032(2) 0.019(2) 0.0118(18) 0.0158(19) 0.0104(18)
C7 0.039(2) 0.067(3) 0.062(3) 0.045(3) 0.036(3) 0.030(2)
C9 0.0261(19) 0.0195(18) 0.023(2) 0.0068(17) 0.0108(17) 0.0026(15)
C18 0.029(2) 0.0207(18) 0.023(2) 0.0124(17) 0.0112(17) 0.0035(15)
C10 0.0267(19) 0.0203(18) 0.0144(19) 0.0071(16) 0.0094(16) 0.0041(15)
C14 0.031(2) 0.0238(19) 0.017(2) 0.0062(16) 0.0113(17) 0.0035(16)
C11 0.031(2) 0.025(2) 0.024(2) 0.0098(18) 0.0102(18) 0.0079(16)
C13 0.027(2) 0.033(2) 0.026(2) 0.0101(19) 0.0117(18) 0.0074(17)
C12 0.033(2) 0.032(2) 0.030(2) 0.0118(19) 0.0119(19) 0.0143(18)
C15 0.032(2) 0.049(3) 0.036(3) 0.015(2) 0.019(2) 0.009(2)
C17 0.043(2) 0.023(2) 0.039(3) 0.012(2) 0.009(2) 0.0114(18)
C19 0.0166(17) 0.0224(18) 0.019(2) 0.0101(16) 0.0106(15) 0.0064(14)
C23 0.0275(19) 0.0193(18) 0.023(2) 0.0090(16) 0.0180(17) 0.0070(15)
C22 0.034(2) 0.0246(19) 0.028(2) 0.0148(18) 0.0253(19) 0.0139(16)
C21 0.031(2) 0.029(2) 0.0127(19) 0.0102(17) 0.0120(16) 0.0090(16)
C20 0.0215(18) 0.0187(17) 0.022(2) 0.0071(16) 0.0124(16) 0.0051(14)
C24 0.035(2) 0.0221(19) 0.024(2) 0.0100(18) 0.0123(18) 0.0034(16)
C25 0.058(3) 0.048(3) 0.025(2) 0.020(2) 0.016(2) 0.024(2)
C26 0.053(3) 0.025(2) 0.035(3) 0.018(2) 0.025(2) 0.0093(19)
C27 0.0289(19) 0.0168(17) 0.022(2) 0.0085(16) 0.0118(17) 0.0029(15)
C37 0.0205(17) 0.0159(17) 0.021(2) 0.0034(16) 0.0102(16) 0.0028(14)
C41 0.034(2) 0.0189(19) 0.029(2) 0.0045(18) 0.0073(19) 0.0018(17)
C39 0.0243(19) 0.036(2) 0.038(3) 0.023(2) 0.0157(19) 0.0151(17)
C38 0.028(2) 0.027(2) 0.033(2) 0.0148(19) 0.0160(19) 0.0076(16)
C40 0.027(2) 0.027(2) 0.029(2) 0.0086(19) 0.0072(18) 0.0086(17)
C43 0.055(3) 0.086(4) 0.049(3) 0.046(3) 0.026(3) 0.025(3)
C42 0.056(3) 0.022(2) 0.032(3) 0.0098(19) 0.015(2) 0.0050(19)
C44 0.040(3) 0.044(3) 0.038(3) 0.014(2) -0.008(2) 0.001(2)
C45 0.0256(19) 0.0170(17) 0.025(2) 0.0072(16) 0.0138(17) 0.0023(14)
C46 0.0227(18) 0.0179(18) 0.022(2) 0.0032(16) 0.0071(16) 0.0003(14)
C53 0.029(2) 0.038(2) 0.030(2) 0.017(2) 0.0135(19) 0.0050(18)
C48 0.0176(18) 0.042(2) 0.023(2) 0.0141(19) 0.0063(17) 0.0049(17)
C47 0.0177(17) 0.0242(19) 0.0139(19) 0.0013(16) 0.0057(15) 0.0017(14)
C52 0.028(2) 0.044(3) 0.045(3) 0.019(2) 0.020(2) 0.0120(19)
C49 0.0179(18) 0.030(2) 0.027(2) 0.0118(18) 0.0070(17) 0.0017(15)
C50 0.0221(18) 0.0228(19) 0.024(2) 0.0104(17) 0.0085(17) 0.0023(15)
C54 0.0260(19) 0.0241(19) 0.027(2) 0.0084(17) 0.0165(18) 0.0050(15)
C32 0.0252(19) 0.0186(18) 0.024(2) 0.0104(16) 0.0088(17) 0.0046(15)
C28 0.0254(19) 0.0200(18) 0.018(2) 0.0098(16) 0.0094(16) 0.0056(15)
C35 0.032(2) 0.028(2) 0.051(3) 0.015(2) 0.021(2) 0.0127(18)
C33 0.035(2) 0.0183(19) 0.025(2) 0.0041(17) 0.0066(19) 0.0011(16)
C36 0.0250(19) 0.0179(18) 0.019(2) 0.0012(16) 0.0080(16) 0.0002(15)
C29 0.0243(18) 0.0189(17) 0.0138(19) 0.0085(16) 0.0026(16) 0.0006(14)
C31 0.029(2) 0.0250(19) 0.029(2) 0.0152(18) 0.0133(18) 0.0090(16)
C30 0.0226(19) 0.0242(19) 0.039(3) 0.0210(19) 0.0074(18) 0.0045(15)
C34 0.030(2) 0.037(2) 0.070(4) 0.029(3) 0.017(2) 0.0032(19)
O6 0.0232(14) 0.0546(19) 0.0293(17) 0.0173(15) 0.0171(13) 0.0088(13)
O5 0.0372(16) 0.0470(18) 0.0407(19) 0.0295(16) 0.0221(15) 0.0181(14)
O4 0.0227(14) 0.0260(14) 0.055(2) 0.0209(15) 0.0050(14) 0.0035(11)
O1 0.0370(15) 0.0386(16) 0.0381(17) 0.0282(14) 0.0259(14) 0.0172(13)
O3 0.0524(19) 0.0397(17) 0.0229(16) 0.0160(14) 0.0157(15) 0.0031(14)
O2 0.0358(17) 0.0402(18) 0.060(2) 0.0155(17) 0.0190(17) 0.0199(14)
C16 0.115(6) 0.116(7) 0.127(8) 0.037(6) 0.071(6) 0.083(6)
C51 0.034(2) 0.032(2) 0.032(2) 0.0046(19) 0.025(2) 0.0066(18)

loop_
_atom_type_symbol
_atom_type_description
_atom_type_scat_dispersion_real
_atom_type_scat_dispersion_imag
_atom_type_scat_source
C C 0.0033 0.0016 'International Tables Vol C Tables 4.2.6.8 and 6.1.1.4'
H H 0.0000 0.0000 'International Tables Vol C Tables 4.2.6.8 and 6.1.1.4'
N N 0.0061 0.0033 'International Tables Vol C Tables 4.2.6.8 and 6.1.1.4'
O O 0.0106 0.0060 'International Tables Vol C Tables 4.2.6.8 and 6.1.1.4'
Cu Cu 0.3201 1.2651 'International Tables Vol C Tables 4.2.6.8 and 6.1.1.4'
Br Br -0.2901 2.4595 'International Tables Vol C Tables 4.2.6.8 and 6.1.1.4'
Cl Cl 0.1484 0.1585 'International Tables Vol C Tables 4.2.6.8 and 6.1.1.4'

loop_
_geom_angle_atom_site_label_1
_geom_angle_atom_site_label_2
_geom_angle_atom_site_label_3
_geom_angle
N4 Cu1 N3 82.81(12)
N4 Cu1 N1 81.07(12)
N3 Cu1 N1 132.39(12)
N4 Cu1 N2 79.82(11)
N3 Cu1 N2 104.99(12)
N1 Cu1 N2 115.63(12)
N4 Cu1 Br1 178.33(9)
N3 Cu1 Br1 98.35(8)
N1 Cu1 Br1 97.27(8)
N2 Cu1 Br1 100.99(8)
N8 Cu2 N5 80.79(12)
N8 Cu2 N7 80.89(12)
N5 Cu2 N7 121.24(13)
N8 Cu2 N6 80.84(12)
N5 Cu2 N6 116.07(12)
N7 Cu2 N6 115.22(13)
N8 Cu2 Br3 178.39(9)
N5 Cu2 Br3 100.71(8)
N7 Cu2 Br3 97.79(8)
N6 Cu2 Br3 98.95(9)
C18 N4 C27 110.4(3)
C18 N4 C9 109.5(3)
C27 N4 C9 110.7(3)
C18 N4 Cu1 108.2(2)
C27 N4 Cu1 110.4(2)
C9 N4 Cu1 107.6(2)
C50 N7 C46 118.6(3)
C50 N7 Cu2 127.7(3)
C46 N7 Cu2 113.4(3)
C5 N1 C1 118.9(3)
C5 N1 Cu1 127.7(2)
C1 N1 Cu1 113.2(3)
C54 N8 C36 111.4(3)
C54 N8 C45 110.5(3)
C36 N8 C45 110.4(3)
C54 N8 Cu2 109.0(2)
C36 N8 Cu2 107.8(2)
C45 N8 Cu2 107.6(2)
C32 N5 C28 118.8(3)
C32 N5 Cu2 127.8(2)
C28 N5 Cu2 113.4(2)
C14 N2 C10 118.9(3)
C14 N2 Cu1 128.7(3)
C10 N2 Cu1 112.3(2)
C19 N3 C23 117.5(3)
C19 N3 Cu1 114.3(2)
C23 N3 Cu1 128.2(2)
C41 N6 C37 118.7(3)
C41 N6 Cu2 127.9(3)
C37 N6 Cu2 113.4(2)
N1 C1 C2 123.0(4)
N1 C1 C9 115.8(3)
C2 C1 C9 121.2(3)
O1 C3 C4 119.8(4)
O1 C3 C2 119.4(3)
C4 C3 C2 120.6(4)
C1 C2 C3 117.2(3)
C1 C2 C6 121.4(4)
C3 C2 C6 121.4(4)
C2 C6 H6A 109.5
C2 C6 H6B 109.5
H6A C6 H6B 109.5
C2 C6 H6C 109.5
H6A C6 H6C 109.5
H6B C6 H6C 109.5
N1 C5 C4 124.0(4)
N1 C5 H5 118.0
C4 C5 H5 118.0
C5 C4 C3 116.2(4)
C5 C4 C8 121.8(4)
C3 C4 C8 122.0(4)
C4 C8 H8A 109.5
C4 C8 H8B 109.5
H8A C8 H8B 109.5
C4 C8 H8C 109.5
H8A C8 H8C 109.5
H8B C8 H8C 109.5
O1 C7 H7A 109.5
O1 C7 H7B 109.5
H7A C7 H7B 109.5
O1 C7 H7C 109.5
H7A C7 H7C 109.5
H7B C7 H7C 109.5
N4 C9 C1 109.7(3)
N4 C9 H9A 109.7
C1 C9 H9A 109.7
N4 C9 H9B 109.7
C1 C9 H9B 109.7
H9A C9 H9B 108.2
N4 C18 C10 110.5(3)
N4 C18 H18A 109.6
C10 C18 H18A 109.6
N4 C18 H18B 109.6
C10 C18 H18B 109.6
H18A C18 H18B 108.1
N2 C10 C11 123.0(3)
N2 C10 C18 114.4(3)
C11 C10 C18 122.6(3)
N2 C14 C13 123.4(4)
N2 C14 H14 118.3
C13 C14 H14 118.3
C10 C11 C12 116.5(4)
C10 C11 C17 121.2(4)
C12 C11 C17 122.2(4)
C14 C13 C12 116.1(4)
C14 C13 C15 121.0(4)
C12 C13 C15 122.8(4)
O2 C12 C11 119.7(4)
O2 C12 C13 118.2(4)
C11 C12 C13 122.1(4)
C13 C15 H15A 109.5
C13 C15 H15B 109.5
H15A C15 H15B 109.5
C13 C15 H15C 109.5
H15A C15 H15C 109.5
H15B C15 H15C 109.5
C11 C17 H17A 109.5
C11 C17 H17B 109.5
H17A C17 H17B 109.5
C11 C17 H17C 109.5
H17A C17 H17C 109.5
H17B C17 H17C 109.5
N3 C19 C20 122.9(3)
N3 C19 C27 116.4(3)
C20 C19 C27 120.6(3)
N3 C23 C22 125.0(3)
N3 C23 H23 117.5
C22 C23 H23 117.5
C23 C22 C21 116.6(3)
C23 C22 C26 122.3(4)
C21 C22 C26 121.0(4)
O3 C21 C20 121.6(3)
O3 C21 C22 117.9(3)
C20 C21 C22 120.4(3)
C21 C20 C19 117.3(3)
C21 C20 C24 122.2(4)
C19 C20 C24 120.5(3)
C20 C24 H24A 109.5
C20 C24 H24B 109.5
H24A C24 H24B 109.5
C20 C24 H24C 109.5
H24A C24 H24C 109.5
H24B C24 H24C 109.5
O3 C25 H25A 109.5
O3 C25 H25B 109.5
H25A C25 H25B 109.5
O3 C25 H25C 109.5
H25A C25 H25C 109.5
H25B C25 H25C 109.5
C22 C26 H26A 109.5
C22 C26 H26B 109.5
H26A C26 H26B 109.5
C22 C26 H26C 109.5
H26A C26 H26C 109.5
H26B C26 H26C 109.5
N4 C27 C19 111.5(3)
N4 C27 H27A 109.3
C19 C27 H27A 109.3
N4 C27 H27B 109.3
C19 C27 H27B 109.3
H27A C27 H27B 108.0
N6 C37 C38 122.7(3)
N6 C37 C45 114.0(3)
C38 C37 C45 123.3(3)
N6 C41 C40 122.9(4)
N6 C41 H41 118.5
C40 C41 H41 118.5
O5 C39 C40 118.6(4)
O5 C39 C38 119.7(4)
C40 C39 C38 121.7(4)
C37 C38 C39 116.7(3)
C37 C38 C42 120.9(4)
C39 C38 C42 122.4(4)
C41 C40 C39 117.3(4)
C41 C40 C44 120.5(4)
C39 C40 C44 122.2(4)
O5 C43 H43A 109.5
O5 C43 H43B 109.5
H43A C43 H43B 109.5
O5 C43 H43C 109.5
H43A C43 H43C 109.5
H43B C43 H43C 109.5
C38 C42 H42A 109.5
C38 C42 H42B 109.5
H42A C42 H42B 109.5
C38 C42 H42C 109.5
H42A C42 H42C 109.5
H42B C42 H42C 109.5
C40 C44 H44A 109.5
C40 C44 H44B 109.5
H44A C44 H44B 109.5
C40 C44 H44C 109.5
H44A C44 H44C 109.5
H44B C44 H44C 109.5
N8 C45 C37 110.1(3)
N8 C45 H45A 109.6
C37 C45 H45A 109.6
N8 C45 H45B 109.6
C37 C45 H45B 109.6
H45A C45 H45B 108.2
N7 C46 C47 122.7(3)
N7 C46 C54 115.2(3)
C47 C46 C54 121.9(3)
C49 C53 H53A 109.5
C49 C53 H53B 109.5
H53A C53 H53B 109.5
C49 C53 H53C 109.5
H53A C53 H53C 109.5
H53B C53 H53C 109.5
C47 C48 O6 120.1(4)
C47 C48 C49 121.9(4)
O6 C48 C49 118.0(4)
C48 C47 C46 116.5(3)
C48 C47 C51 123.4(4)
C46 C47 C51 120.1(3)
O6 C52 H52A 109.5
O6 C52 H52B 109.5
H52A C52 H52B 109.5
O6 C52 H52C 109.5
H52A C52 H52C 109.5
H52B C52 H52C 109.5
C50 C49 C48 116.6(4)
C50 C49 C53 122.1(4)
C48 C49 C53 121.3(4)
N7 C50 C49 123.5(4)
N7 C50 H50 118.3
C49 C50 H50 118.3
N8 C54 C46 110.9(3)
N8 C54 H54A 109.5
C46 C54 H54A 109.5
N8 C54 H54B 109.5
C46 C54 H54B 109.5
H54A C54 H54B 108.0
N5 C32 C31 122.5(3)
N5 C32 H32 118.8
C31 C32 H32 118.8
N5 C28 C29 122.9(3)
N5 C28 C36 115.1(3)
C29 C28 C36 122.0(3)
C31 C35 H35A 109.5
C31 C35 H35B 109.5
H35A C35 H35B 109.5
C31 C35 H35C 109.5
H35A C35 H35C 109.5
H35B C35 H35C 109.5
C29 C33 H33A 109.5
C29 C33 H33B 109.5
H33A C33 H33B 109.5
C29 C33 H33C 109.5
H33A C33 H33C 109.5
H33B C33 H33C 109.5
N8 C36 C28 109.2(3)
N8 C36 H36A 109.8
C28 C36 H36A 109.8
N8 C36 H36B 109.8
C28 C36 H36B 109.8
H36A C36 H36B 108.3
C30 C29 C28 116.9(3)
C30 C29 C33 122.8(3)
C28 C29 C33 120.3(3)
C32 C31 C30 117.5(4)
C32 C31 C35 121.4(4)
C30 C31 C35 121.1(4)
O4 C30 C29 120.4(4)
O4 C30 C31 118.3(4)
C29 C30 C31 121.2(3)
O4 C34 H34A 109.5
O4 C34 H34B 109.5
H34A C34 H34B 109.5
O4 C34 H34C 109.5
H34A C34 H34C 109.5
H34B C34 H34C 109.5
C48 O6 C52 113.7(3)
C39 O5 C43 115.9(3)
C30 O4 C34 114.8(3)
C3 O1 C7 115.6(3)
C21 O3 C25 115.0(3)
C12 O2 C16 115.1(5)
O2 C16 H16A 109.5
O2 C16 H16B 109.5
H16A C16 H16B 109.5
O2 C16 H16C 109.5
H16A C16 H16C 109.5
H16B C16 H16C 109.5
C47 C51 H51A 109.5
C47 C51 H51B 109.5
H51A C51 H51B 109.5
C47 C51 H51C 109.5
H51A C51 H51C 109.5
H51B C51 H51C 109.5

loop_
_geom_bond_atom_site_label_1
_geom_bond_atom_site_label_2
_geom_bond_distance
Cu1 N4 2.028(3)
Cu1 N3 2.044(3)
Cu1 N1 2.059(3)
Cu1 N2 2.149(3)
Cu1 Br1 2.3740(5)
Cu2 N8 2.018(3)
Cu2 N5 2.057(3)
Cu2 N7 2.067(3)
Cu2 N6 2.077(3)
Cu2 Br3 2.3721(6)
N4 C18 1.479(5)
N4 C27 1.490(5)
N4 C9 1.497(5)
N7 C50 1.339(5)
N7 C46 1.347(5)
N1 C5 1.332(5)
N1 C1 1.343(5)
N8 C54 1.475(5)
N8 C36 1.487(5)
N8 C45 1.495(5)
N5 C32 1.342(5)
N5 C28 1.344(5)
N2 C14 1.337(5)
N2 C10 1.346(5)
N3 C19 1.344(5)
N3 C23 1.352(5)
N6 C41 1.338(5)
N6 C37 1.363(5)
C1 C2 1.377(5)
C1 C9 1.507(5)
C3 O1 1.376(5)
C3 C4 1.405(5)
C3 C2 1.408(6)
C2 C6 1.510(5)
C6 H6A 0.9600
C6 H6B 0.9600
C6 H6C 0.9600
C5 C4 1.385(6)
C5 H5 0.9300
C4 C8 1.483(6)
C8 H8A 0.9600
C8 H8B 0.9600
C8 H8C 0.9600
C7 O1 1.417(5)
C7 H7A 0.9600
C7 H7B 0.9600
C7 H7C 0.9600
C9 H9A 0.9700
C9 H9B 0.9700
C18 C10 1.509(5)
C18 H18A 0.9700
C18 H18B 0.9700
C10 C11 1.385(5)
C14 C13 1.384(6)
C14 H14 0.9300
C11 C12 1.389(6)
C11 C17 1.522(6)
C13 C12 1.398(6)
C13 C15 1.509(6)
C12 O2 1.380(5)
C15 H15A 0.9600
C15 H15B 0.9600
C15 H15C 0.9600
C17 H17A 0.9600
C17 H17B 0.9600
C17 H17C 0.9600
C19 C20 1.398(5)
C19 C27 1.507(5)
C23 C22 1.359(5)
C23 H23 0.9300
C22 C21 1.410(5)
C22 C26 1.502(5)
C21 O3 1.368(5)
C21 C20 1.395(5)
C20 C24 1.505(5)
C24 H24A 0.9600
C24 H24B 0.9600
C24 H24C 0.9600
C25 O3 1.417(6)
C25 H25A 0.9600
C25 H25B 0.9600
C25 H25C 0.9600
C26 H26A 0.9600
C26 H26B 0.9600
C26 H26C 0.9600
C27 H27A 0.9700
C27 H27B 0.9700
C37 C38 1.385(6)
C37 C45 1.498(5)
C41 C40 1.383(6)
C41 H41 0.9300
C39 O5 1.375(5)
C39 C40 1.385(6)
C39 C38 1.396(6)
C38 C42 1.510(5)
C40 C44 1.508(6)
C43 O5 1.418(6)
C43 H43A 0.9600
C43 H43B 0.9600
C43 H43C 0.9600
C42 H42A 0.9600
C42 H42B 0.9600
C42 H42C 0.9600
C44 H44A 0.9600
C44 H44B 0.9600
C44 H44C 0.9600
C45 H45A 0.9700
C45 H45B 0.9700
C46 C47 1.402(6)
C46 C54 1.503(5)
C53 C49 1.509(6)
C53 H53A 0.9600
C53 H53B 0.9600
C53 H53C 0.9600
C48 C47 1.371(6)
C48 O6 1.372(5)
C48 C49 1.406(6)
C47 C51 1.499(5)
C52 O6 1.422(5)
C52 H52A 0.9600
C52 H52B 0.9600
C52 H52C 0.9600
C49 C50 1.372(6)
C50 H50 0.9300
C54 H54A 0.9700
C54 H54B 0.9700
C32 C31 1.381(5)
C32 H32 0.9300
C28 C29 1.390(5)
C28 C36 1.505(5)
C35 C31 1.506(6)
C35 H35A 0.9600
C35 H35B 0.9600
C35 H35C 0.9600
C33 C29 1.511(5)
C33 H33A 0.9600
C33 H33B 0.9600
C33 H33C 0.9600
C36 H36A 0.9700
C36 H36B 0.9700
C29 C30 1.379(6)
C31 C30 1.391(6)
C30 O4 1.376(5)
C34 O4 1.436(5)
C34 H34A 0.9600
C34 H34B 0.9600
C34 H34C 0.9600
O2 C16 1.426(8)
C16 H16A 0.9600
C16 H16B 0.9600
C16 H16C 0.9600
C51 H51A 0.9600
C51 H51B 0.9600
C51 H51C 0.9600

loop_
_platon_squeeze_void_nr
_platon_squeeze_void_average_x
_platon_squeeze_void_average_y
_platon_squeeze_void_average_z
_platon_squeeze_void_volume
_platon_squeeze_void_count_electrons
_platon_squeeze_void_content
1 0.000 0.500 0.000 690 260 ' '
2 0.000 0.500 0.500 10 0 ' '
